data_4304138
loop_
_publ_author_name
'Andrew J. Gaunt'
'Sean D. Reilly'
'Alejandro E. Enriquez'
'Brian L. Scott'
'James A. Ibers'
'Perumal Sekar'
'Kieran I. M. Ingram'
'Nikolas Kaltsoyannis'
'Mary P. Neu'

_publ_contact_author_address
;
Los Alamos National Laboratory
MS F629
Los Alamos, NM  87544
;
_publ_contact_author_email gaunt@lanl.gov
_publ_contact_author_name 'Andrew J. Gaunt'
_publ_section_title
;
Experimental and Theoretical Comparison of Actinide and Lanthanide Bonding
in M[N(EPR2)2]3 Complexes (M = U, Pu, La, Ce; E = S, Se, Te; R = Ph,iPr, H)
;
_journal_name_full 'Inorganic Chemistry'
_journal_page_first 29
_journal_page_last 41
_journal_paper_doi 10.1021/ic701618a
_journal_volume 47
_journal_year 2008
_chemical_formula_sum 'C79 H68 La N3 P6 Se6'
_chemical_formula_weight 1857.93
_chemical_name_systematic
; 
 ? 
;
_space_group_IT_number 167
_symmetry_cell_setting trigonal
_symmetry_space_group_name_Hall '-R 3 2"c'
_symmetry_space_group_name_H-M 'R -3 c :H'
_atom_sites_solution_hydrogens geom
_atom_sites_solution_primary direct
_atom_sites_solution_secondary difmap
_audit_creation_method SHELXL-97
_cell_angle_alpha 90.00
_cell_angle_beta 90.00
_cell_angle_gamma 120.00
_cell_formula_units_Z 6
_cell_length_a 15.1824(5)
_cell_length_b 15.1824(5)
_cell_length_c 57.129(4)
_cell_measurement_temperature 141(2)
_cell_volume 11404.3(10)
_computing_cell_refinement 'SAINT+, v. 7.06 (Bruker AXS, 2001)'
_computing_data_collection 'APEX II, v. 1.08 (Bruker AXS, 2003)'
_computing_data_reduction 'SAINT+, v. 7.06 (Bruker AXS, 2001)'
_computing_molecular_graphics 'SHELXTL, v. 6.10, (Bruker AXS, 2000)'
_computing_publication_material 'SHELXTL, v. 6.10, (Bruker AXS, 2000)'
_computing_structure_refinement 'SHELXL-97 (Sheldrick, 1997)'
_computing_structure_solution 'SHELXS-97 (Sheldrick, 1990)'
_diffrn_ambient_temperature 141(2)
_diffrn_measured_fraction_theta_full 1.000
_diffrn_measured_fraction_theta_max 0.991
_diffrn_measurement_device_type 'Bruker D8 with APEXII CCD'
_diffrn_measurement_method '\w scans'
_diffrn_radiation_monochromator graphite
_diffrn_radiation_source 'fine-focus sealed tube'
_diffrn_radiation_type MoK\a
_diffrn_radiation_wavelength 0.71073
_diffrn_reflns_av_R_equivalents 0.0872
_diffrn_reflns_av_sigmaI/netI 0.1096
_diffrn_reflns_limit_h_max 19
_diffrn_reflns_limit_h_min -20
_diffrn_reflns_limit_k_max 20
_diffrn_reflns_limit_k_min -18
_diffrn_reflns_limit_l_max 75
_diffrn_reflns_limit_l_min -74
_diffrn_reflns_number 35543
_diffrn_reflns_theta_full 25.00
_diffrn_reflns_theta_max 28.26
_diffrn_reflns_theta_min 1.70
_diffrn_standards_decay_% 0
_diffrn_standards_interval_count 0
_diffrn_standards_interval_time 0
_diffrn_standards_number 0
_exptl_absorpt_coefficient_mu 3.606
_exptl_absorpt_correction_T_max 0.8128
_exptl_absorpt_correction_T_min 0.6716
_exptl_absorpt_correction_type multi-scan
_exptl_absorpt_process_details 'SADABS 2.03 (Sheldrick, 2001)'
_exptl_crystal_colour colorless
_exptl_crystal_density_diffrn 1.623
_exptl_crystal_density_method 'not measured'
_exptl_crystal_description parallelepiped
_exptl_crystal_F_000 5484
_exptl_crystal_size_max 0.12
_exptl_crystal_size_mid 0.06
_exptl_crystal_size_min 0.06
_refine_diff_density_max 0.694
_refine_diff_density_min -0.378
_refine_diff_density_rms 0.085
_refine_ls_extinction_method none
_refine_ls_goodness_of_fit_ref 0.729
_refine_ls_hydrogen_treatment constr
_refine_ls_matrix_type full
_refine_ls_number_parameters 143
_refine_ls_number_reflns 3114
_refine_ls_number_restraints 0
_refine_ls_restrained_S_all 0.729
_refine_ls_R_factor_all 0.0496
_refine_ls_R_factor_gt 0.0257
_refine_ls_shift/su_max 0.005
_refine_ls_shift/su_mean 0.000
_refine_ls_structure_factor_coef Fsqd
_refine_ls_weighting_details 'calc w=1/[\s^2^(Fo^2^)+(0.0206P)^2^+0.0000P] where P=(Fo^2^+2Fc^2^)/3'
_refine_ls_weighting_scheme calc
_refine_ls_wR_factor_gt 0.0497
_refine_ls_wR_factor_ref 0.0510
_reflns_number_gt 1813
_reflns_number_total 3114
_reflns_threshold_expression >2sigma(I)
_cod_data_source_file ic701618a_si_04.cif
_cod_data_source_block apx141
_cod_original_cell_volume 11404.2(10)
_cod_original_sg_symbol_H-M 'R -3 c'
_cod_database_code 4304138

loop_
_symmetry_equiv_pos_as_xyz
'x, y, z'
'-y, x-y, z'
'-x+y, -x, z'
'y, x, -z+1/2'
'x-y, -y, -z+1/2'
'-x, -x+y, -z+1/2'
'x+2/3, y+1/3, z+1/3'
'-y+2/3, x-y+1/3, z+1/3'
'-x+y+2/3, -x+1/3, z+1/3'
'y+2/3, x+1/3, -z+5/6'
'x-y+2/3, -y+1/3, -z+5/6'
'-x+2/3, -x+y+1/3, -z+5/6'
'x+1/3, y+2/3, z+2/3'
'-y+1/3, x-y+2/3, z+2/3'
'-x+y+1/3, -x+2/3, z+2/3'
'y+1/3, x+2/3, -z+7/6'
'x-y+1/3, -y+2/3, -z+7/6'
'-x+1/3, -x+y+2/3, -z+7/6'
'-x, -y, -z'
'y, -x+y, -z'
'x-y, x, -z'
'-y, -x, z-1/2'
'-x+y, y, z-1/2'
'x, x-y, z-1/2'
'-x+2/3, -y+1/3, -z+1/3'
'y+2/3, -x+y+1/3, -z+1/3'
'x-y+2/3, x+1/3, -z+1/3'
'-y+2/3, -x+1/3, z-1/6'
'-x+y+2/3, y+1/3, z-1/6'
'x+2/3, x-y+1/3, z-1/6'
'-x+1/3, -y+2/3, -z+2/3'
'y+1/3, -x+y+2/3, -z+2/3'
'x-y+1/3, x+2/3, -z+2/3'
'-y+1/3, -x+2/3, z+1/6'
'-x+y+1/3, y+2/3, z+1/6'
'x+1/3, x-y+2/3, z+1/6'

loop_
_atom_site_label
_atom_site_type_symbol
_atom_site_fract_x
_atom_site_fract_y
_atom_site_fract_z
_atom_site_U_iso_or_equiv
_atom_site_adp_type
_atom_site_occupancy
_atom_site_symmetry_multiplicity
_atom_site_calc_flag
_atom_site_refinement_flags
_atom_site_disorder_assembly
_atom_site_disorder_group
La1 La 0.6667 0.3333 0.0833 0.01390(11) Uani 1 6 d S . .
Se1 Se 0.50802(2) 0.20908(2) 0.044441(5) 0.02170(9) Uani 1 1 d . . .
P1 P 0.41602(6) 0.25480(6) 0.063389(12) 0.01676(19) Uani 1 1 d . . .
N1 N 0.4884(2) 0.3333 0.0833 0.0140(8) Uani 1 2 d S . .
C1 C 0.3044(2) 0.1453(2) 0.07519(5) 0.0187(7) Uani 1 1 d . . .
C2 C 0.2901(2) 0.1234(2) 0.09895(5) 0.0237(8) Uani 1 1 d . . .
H2 H 0.3399 0.1655 0.1096 0.028 Uiso 1 1 calc R . .
C3 C 0.2024(2) 0.0394(2) 0.10690(6) 0.0322(9) Uani 1 1 d . . .
H3 H 0.1935 0.0255 0.1229 0.039 Uiso 1 1 calc R . .
C4 C 0.1281(3) -0.0240(2) 0.09137(6) 0.0332(9) Uani 1 1 d . . .
H4 H 0.0688 -0.0800 0.0968 0.040 Uiso 1 1 calc R . .
C5 C 0.1419(2) -0.0039(2) 0.06761(6) 0.0312(9) Uani 1 1 d . . .
H5 H 0.0926 -0.0472 0.0570 0.037 Uiso 1 1 calc R . .
C6 C 0.2286(2) 0.0799(2) 0.05967(5) 0.0271(8) Uani 1 1 d . . .
H6 H 0.2371 0.0935 0.0437 0.032 Uiso 1 1 calc R . .
C7 C 0.3616(2) 0.3093(2) 0.04374(5) 0.0181(7) Uani 1 1 d . . .
C8 C 0.4072(2) 0.3513(2) 0.02240(5) 0.0239(8) Uani 1 1 d . . .
H8 H 0.4659 0.3511 0.0179 0.029 Uiso 1 1 calc R . .
C9 C 0.3650(3) 0.3934(2) 0.00792(5) 0.0342(9) Uani 1 1 d . . .
H9 H 0.3964 0.4225 -0.0062 0.041 Uiso 1 1 calc R . .
C10 C 0.2773(3) 0.3928(3) 0.01421(6) 0.0381(10) Uani 1 1 d . . .
H10 H 0.2489 0.4204 0.0043 0.046 Uiso 1 1 calc R . .
C11 C 0.2318(2) 0.3513(2) 0.03527(5) 0.0315(9) Uani 1 1 d . . .
H11 H 0.1727 0.3511 0.0396 0.038 Uiso 1 1 calc R . .
C12 C 0.2734(2) 0.3099(2) 0.05010(5) 0.0228(8) Uani 1 1 d . . .
H12 H 0.2424 0.2824 0.0644 0.027 Uiso 1 1 calc R . .
C13 C 0.0859(8) -0.0136(13) -0.00001(8) 0.099(3) Uani 1 1 d . . .
H13 H 0.1422 -0.0226 -0.0001 0.119 Uiso 1 1 calc R . .

loop_
_atom_site_aniso_label
_atom_site_aniso_U_11
_atom_site_aniso_U_22
_atom_site_aniso_U_33
_atom_site_aniso_U_23
_atom_site_aniso_U_13
_atom_site_aniso_U_12
La1 0.01566(16) 0.01566(16) 0.0104(2) 0.000 0.000 0.00783(8)
Se1 0.0252(2) 0.0269(2) 0.01756(16) -0.00823(15) -0.00635(15) 0.01646(17)
P1 0.0175(5) 0.0172(5) 0.0156(4) 0.0000(4) -0.0022(3) 0.0087(4)
N1 0.0167(14) 0.0109(19) 0.0126(17) 0.0003(15) 0.0001(8) 0.0054(10)
C1 0.0176(17) 0.0140(18) 0.0245(17) -0.0003(15) -0.0038(14) 0.0078(15)
C2 0.0227(19) 0.0180(19) 0.0252(18) 0.0003(14) -0.0036(15) 0.0064(16)
C3 0.037(2) 0.026(2) 0.0274(19) 0.0085(16) 0.0048(17) 0.0112(19)
C4 0.025(2) 0.020(2) 0.045(2) 0.0080(18) 0.0014(18) 0.0038(17)
C5 0.025(2) 0.020(2) 0.042(2) -0.0016(16) -0.0094(17) 0.0057(17)
C6 0.028(2) 0.022(2) 0.0267(18) 0.0016(16) -0.0062(16) 0.0095(17)
C7 0.0194(18) 0.0159(18) 0.0182(16) 0.0018(13) -0.0029(14) 0.0081(15)
C8 0.0217(19) 0.030(2) 0.0219(18) 0.0044(15) 0.0013(15) 0.0146(17)
C9 0.041(2) 0.041(2) 0.0218(19) 0.0142(17) 0.0061(17) 0.022(2)
C10 0.047(3) 0.057(3) 0.027(2) 0.0136(18) -0.0010(18) 0.038(2)
C11 0.032(2) 0.042(2) 0.032(2) 0.0025(18) -0.0027(17) 0.028(2)
C12 0.024(2) 0.024(2) 0.0211(18) 0.0018(15) -0.0016(15) 0.0126(16)
C13 0.118(9) 0.144(7) 0.0113(16) 0.001(2) 0.003(3) 0.048(7)

loop_
_atom_type_symbol
_atom_type_description
_atom_type_scat_dispersion_real
_atom_type_scat_dispersion_imag
_atom_type_scat_source
C C 0.0033 0.0016 'International Tables Vol C Tables 4.2.6.8 and 6.1.1.4'
N N 0.0061 0.0033 'International Tables Vol C Tables 4.2.6.8 and 6.1.1.4'
P P 0.1023 0.0942 'International Tables Vol C Tables 4.2.6.8 and 6.1.1.4'
Se Se -0.0929 2.2259 'International Tables Vol C Tables 4.2.6.8 and 6.1.1.4'
La La -0.2871 2.4523 'International Tables Vol C Tables 4.2.6.8 and 6.1.1.4'
H H 0.0000 0.0000 'International Tables Vol C Tables 4.2.6.8 and 6.1.1.4'

loop_
_geom_angle_atom_site_label_1
_geom_angle_atom_site_label_2
_geom_angle_atom_site_label_3
_geom_angle
_geom_angle_site_symmetry_1
_geom_angle_site_symmetry_3
_geom_angle_publ_flag
N1 La1 N1 120.0 2_655 3_665 ?
N1 La1 N1 120.0 2_655 . ?
N1 La1 N1 120.0 3_665 . ?
N1 La1 Se1 133.446(6) 2_655 17_554 ?
N1 La1 Se1 77.384(6) 3_665 17_554 ?
N1 La1 Se1 62.014(6) . 17_554 ?
N1 La1 Se1 62.012(6) 2_655 16_544 ?
N1 La1 Se1 133.446(6) 3_665 16_544 ?
N1 La1 Se1 77.386(6) . 16_544 ?
Se1 La1 Se1 74.979(10) 17_554 16_544 ?
N1 La1 Se1 77.383(6) 2_655 18_654 ?
N1 La1 Se1 62.013(6) 3_665 18_654 ?
N1 La1 Se1 133.447(6) . 18_654 ?
Se1 La1 Se1 74.978(10) 17_554 18_654 ?
Se1 La1 Se1 74.978(10) 16_544 18_654 ?
N1 La1 Se1 62.014(6) 2_655 2_655 ?
N1 La1 Se1 77.385(6) 3_665 2_655 ?
N1 La1 Se1 133.445(6) . 2_655 ?
Se1 La1 Se1 154.769(12) 17_554 2_655 ?
Se1 La1 Se1 124.026(12) 16_544 2_655 ?
Se1 La1 Se1 93.108(12) 18_654 2_655 ?
N1 La1 Se1 77.385(6) 2_655 . ?
N1 La1 Se1 133.445(6) 3_665 . ?
N1 La1 Se1 62.014(6) . . ?
Se1 La1 Se1 124.028(12) 17_554 . ?
Se1 La1 Se1 93.109(12) 16_544 . ?
Se1 La1 Se1 154.768(12) 18_654 . ?
Se1 La1 Se1 74.976(10) 2_655 . ?
N1 La1 Se1 133.445(6) 2_655 3_665 ?
N1 La1 Se1 62.014(6) 3_665 3_665 ?
N1 La1 Se1 77.385(6) . 3_665 ?
Se1 La1 Se1 93.109(12) 17_554 3_665 ?
Se1 La1 Se1 154.770(12) 16_544 3_665 ?
Se1 La1 Se1 124.028(12) 18_654 3_665 ?
Se1 La1 Se1 74.976(10) 2_655 3_665 ?
Se1 La1 Se1 74.976(10) . 3_665 ?
P1 Se1 La1 82.85(2) . . ?
N1 P1 C1 113.20(11) . . ?
N1 P1 C7 113.27(12) . . ?
C1 P1 C7 102.59(13) . . ?
N1 P1 Se1 106.40(11) . . ?
C1 P1 Se1 110.74(10) . . ?
C7 P1 Se1 110.72(10) . . ?
P1 N1 P1 143.8(2) 17_554 . ?
P1 N1 La1 108.11(11) 17_554 . ?
P1 N1 La1 108.11(11) . . ?
C2 C1 C6 118.4(3) . . ?
C2 C1 P1 123.1(2) . . ?
C6 C1 P1 118.5(2) . . ?
C3 C2 C1 120.4(3) . . ?
C4 C3 C2 120.5(3) . . ?
C3 C4 C5 119.7(3) . . ?
C6 C5 C4 119.9(3) . . ?
C5 C6 C1 121.1(3) . . ?
C8 C7 C12 119.1(3) . . ?
C8 C7 P1 121.0(2) . . ?
C12 C7 P1 119.9(2) . . ?
C9 C8 C7 119.9(3) . . ?
C10 C9 C8 120.7(3) . . ?
C11 C10 C9 119.7(3) . . ?
C10 C11 C12 120.5(3) . . ?
C11 C12 C7 120.2(3) . . ?
C13 C13 C13 120.000(6) 20 21 ?

loop_
_geom_bond_atom_site_label_1
_geom_bond_atom_site_label_2
_geom_bond_distance
_geom_bond_site_symmetry_2
_geom_bond_publ_flag
La1 N1 2.706(3) 2_655 ?
La1 N1 2.706(3) 3_665 ?
La1 N1 2.706(3) . ?
La1 Se1 3.1228(3) 17_554 ?
La1 Se1 3.1229(3) 16_544 ?
La1 Se1 3.1229(3) 18_654 ?
La1 Se1 3.1230(3) 2_655 ?
La1 Se1 3.1230(3) . ?
La1 Se1 3.1230(3) 3_665 ?
Se1 P1 2.1386(8) . ?
P1 N1 1.6179(12) . ?
P1 C1 1.810(3) . ?
P1 C7 1.819(3) . ?
N1 P1 1.6177(12) 17_554 ?
C1 C2 1.389(4) . ?
C1 C6 1.397(4) . ?
C2 C3 1.381(4) . ?
C3 C4 1.379(4) . ?
C4 C5 1.384(4) . ?
C5 C6 1.372(4) . ?
C7 C8 1.389(4) . ?
C7 C12 1.393(4) . ?
C8 C9 1.383(4) . ?
C9 C10 1.375(4) . ?
C10 C11 1.373(4) . ?
C11 C12 1.381(4) . ?
C13 C13 1.419(4) 20 ?
C13 C13 1.419(4) 21 ?
